data_7050196
loop_
_publ_author_name
'Bickley, Jamie'
'Bonar-Law, Richard'
'McGrath, Thomas'
'Singh, Nirmal'
'Steiner, Alexander'

_publ_section_title
;
 Dirhodium (ii) carboxylate complexes as building blocks. cis-Chelating
 dicarboxylic acids designed to bridge the dinuclear coreElectronic
 supplementary information (ESI) available: Tables S1 and S2. See
 http://www.rsc.org/suppdata/nj/b3/b310008a/
;
_journal_issue 3
_journal_name_full 'New Journal of Chemistry'
_journal_page_first 425
_journal_paper_doi 10.1039/b310008a
_journal_volume 28
_journal_year 2004
_chemical_formula_sum 'C12 H12 Br2 O6'
_chemical_formula_weight 412.04
_space_group_IT_number 2
_symmetry_cell_setting triclinic
_symmetry_Int_Tables_number 2
_symmetry_space_group_name_Hall '-P 1'
_symmetry_space_group_name_H-M 'P -1'
_atom_sites_solution_hydrogens geom
_atom_sites_solution_primary direct
_atom_sites_solution_secondary difmap
_audit_creation_method SHELXL-97
_cell_angle_alpha 110.10(3)
_cell_angle_beta 98.04(3)
_cell_angle_gamma 98.76(3)
_cell_formula_units_Z 2
_cell_length_a 8.694(2)
_cell_length_b 9.240(3)
_cell_length_c 9.899(3)
_cell_measurement_temperature 213(2)
_cell_volume 722.1(4)
_computing_structure_refinement 'SHELXL-97 (Sheldrick, 1997)'
_computing_structure_solution 'SHELXS-97 (Sheldrick, 1990)'
_diffrn_ambient_temperature 213(2)
_diffrn_measured_fraction_theta_full 0.921
_diffrn_measured_fraction_theta_max 0.921
_diffrn_radiation_monochromator graphite
_diffrn_radiation_type MoK\a
_diffrn_radiation_wavelength 0.71073
_diffrn_reflns_av_R_equivalents 0.0750
_diffrn_reflns_av_sigmaI/netI 0.0798
_diffrn_reflns_limit_h_max 9
_diffrn_reflns_limit_h_min -9
_diffrn_reflns_limit_k_max 10
_diffrn_reflns_limit_k_min -10
_diffrn_reflns_limit_l_max 11
_diffrn_reflns_limit_l_min -11
_diffrn_reflns_number 4629
_diffrn_reflns_theta_full 24.27
_diffrn_reflns_theta_max 24.27
_diffrn_reflns_theta_min 2.24
_diffrn_source 'fine-focus sealed tube'
_exptl_absorpt_coefficient_mu 5.634
_exptl_crystal_density_diffrn 1.895
_exptl_crystal_density_method 'not measured'
_exptl_crystal_F_000 404
_refine_diff_density_max 1.044
_refine_diff_density_min -1.576
_refine_diff_density_rms 0.197
_refine_ls_extinction_coef 0.026(4)
_refine_ls_extinction_expression Fc^*^=kFc[1+0.001xFc^2^\l^3^/sin(2\q)]^-1/4^
_refine_ls_extinction_method SHELXL
_refine_ls_goodness_of_fit_ref 0.962
_refine_ls_hydrogen_treatment mixed
_refine_ls_matrix_type full
_refine_ls_number_parameters 186
_refine_ls_number_reflns 2155
_refine_ls_number_restraints 0
_refine_ls_restrained_S_all 0.962
_refine_ls_R_factor_all 0.0715
_refine_ls_R_factor_gt 0.0580
_refine_ls_shift/su_max 0.000
_refine_ls_shift/su_mean 0.000
_refine_ls_structure_factor_coef Fsqd
_refine_ls_weighting_details 'calc w=1/[\s^2^(Fo^2^)+(0.0988P)^2^+0.0000P] where P=(Fo^2^+2Fc^2^)/3'
_refine_ls_weighting_scheme calc
_refine_ls_wR_factor_gt 0.1413
_refine_ls_wR_factor_ref 0.1481
_reflns_number_gt 1587
_reflns_number_total 2155
_reflns_threshold_expression >2sigma(I)
_cod_data_source_file b310008a.txt
_cod_data_source_block tmcg4
_cod_original_cell_volume 722.0(3)
_cod_original_sg_symbol_H-M P-1
_cod_database_code 7050196

loop_
_symmetry_equiv_pos_as_xyz
'x, y, z'
'-x, -y, -z'

loop_
_atom_site_label
_atom_site_type_symbol
_atom_site_fract_x
_atom_site_fract_y
_atom_site_fract_z
_atom_site_U_iso_or_equiv
_atom_site_adp_type
_atom_site_occupancy
_atom_site_symmetry_multiplicity
_atom_site_calc_flag
_atom_site_refinement_flags
_atom_site_disorder_assembly
_atom_site_disorder_group
C1 C 0.0192(8) 0.6306(7) 0.2130(7) 0.0327(14) Uani 1 1 d . . .
H1 H 0.0498 0.5820 0.2786 0.039 Uiso 1 1 calc R . .
C2 C -0.1402(9) 0.6400(7) 0.1783(7) 0.0337(15) Uani 1 1 d . . .
C3 C -0.1860(9) 0.7081(7) 0.0764(7) 0.0349(15) Uani 1 1 d . . .
C4 C -0.0730(8) 0.7688(7) 0.0160(7) 0.0364(16) Uani 1 1 d . . .
H4 H -0.1031 0.8161 -0.0509 0.044 Uiso 1 1 calc R . .
C5 C 0.0819(9) 0.7622(7) 0.0505(7) 0.0346(15) Uani 1 1 d . . .
C6 C 0.1298(8) 0.6927(7) 0.1508(6) 0.0311(14) Uani 1 1 d . . .
C7 C 0.3505(10) 0.6292(9) 0.2815(8) 0.0468(18) Uani 1 1 d . . .
H7A H 0.4500 0.5993 0.2589 0.056 Uiso 1 1 calc R . .
H7B H 0.2758 0.5337 0.2720 0.056 Uiso 1 1 calc R . .
C8 C 0.3817(13) 0.7434(15) 0.4347(11) 0.081(3) Uani 1 1 d . B .
C9 C -0.2222(10) 0.5245(8) 0.3481(8) 0.0422(17) Uani 1 1 d . . .
H9A H -0.1487 0.4541 0.3197 0.051 Uiso 1 1 calc R . .
H9B H -0.3200 0.4609 0.3544 0.051 Uiso 1 1 calc R . .
C10 C -0.1492(9) 0.6472(8) 0.4980(8) 0.0431(18) Uani 1 1 d . A .
C11 C -0.030(4) 0.9214(19) 0.6377(18) 0.050(7) Uiso 0.49(6) 1 d P A 1
H11A H -0.0780 0.9244 0.7209 0.075 Uiso 0.49(6) 1 calc PR A 1
H11B H -0.0218 1.0222 0.6262 0.075 Uiso 0.49(6) 1 calc PR A 1
H11C H 0.0759 0.9003 0.6545 0.075 Uiso 0.49(6) 1 calc PR A 1
C11' C -0.105(5) 0.916(2) 0.647(2) 0.067(7) Uiso 0.51(6) 1 d P A 2
H11D H -0.1878 0.8898 0.6963 0.100 Uiso 0.51(6) 1 calc PR A 2
H11E H -0.1082 1.0163 0.6379 0.100 Uiso 0.51(6) 1 calc PR A 2
H11F H -0.0020 0.9217 0.7036 0.100 Uiso 0.51(6) 1 calc PR A 2
O1 O -0.2596(6) 0.5834(5) 0.2343(5) 0.0420(11) Uani 1 1 d . . .
O2 O -0.1170(8) 0.6133(7) 0.6033(6) 0.0633(17) Uani 1 1 d . . .
O3 O -0.1301(8) 0.7933(5) 0.5009(5) 0.0626(17) Uani 1 1 d . . .
O4 O 0.2856(6) 0.6918(6) 0.1770(5) 0.0438(12) Uani 1 1 d . . .
O5 O 0.4712(10) 0.7111(10) 0.5268(7) 0.093(2) Uani 1 1 d . . .
O6 O 0.3216(10) 0.8622(10) 0.4683(7) 0.091(2) Uani 1 1 d . . .
Br1 Br -0.39837(9) 0.72543(9) 0.03252(9) 0.0496(3) Uani 1 1 d . . .
Br2 Br 0.23542(9) 0.85579(9) -0.02906(8) 0.0492(3) Uani 1 1 d . . .
C12 C 0.375(4) 0.945(3) 0.629(3) 0.106(10) Uiso 0.49(2) 1 d P B 1
H12A H 0.3404 0.8746 0.6776 0.159 Uiso 0.49(2) 1 calc PR B 1
H12B H 0.3296 1.0374 0.6609 0.159 Uiso 0.49(2) 1 calc PR B 1
H12C H 0.4901 0.9766 0.6534 0.159 Uiso 0.49(2) 1 calc PR B 1
C12' C 0.509(3) 0.846(2) 0.678(2) 0.084(7) Uiso 0.51(2) 1 d P B 2
H12D H 0.5836 0.9347 0.6768 0.126 Uiso 0.51(2) 1 calc PR B 2
H12E H 0.5559 0.8099 0.7525 0.126 Uiso 0.51(2) 1 calc PR B 2
H12F H 0.4119 0.8784 0.7015 0.126 Uiso 0.51(2) 1 calc PR B 2

loop_
_atom_site_aniso_label
_atom_site_aniso_U_11
_atom_site_aniso_U_22
_atom_site_aniso_U_33
_atom_site_aniso_U_23
_atom_site_aniso_U_13
_atom_site_aniso_U_12
C1 0.031(4) 0.034(3) 0.035(3) 0.018(3) 0.001(3) 0.005(3)
C2 0.037(5) 0.028(3) 0.035(3) 0.012(3) 0.006(3) 0.004(3)
C3 0.031(4) 0.036(3) 0.041(3) 0.020(3) 0.001(3) 0.011(3)
C4 0.037(5) 0.042(4) 0.036(3) 0.020(3) 0.008(3) 0.012(3)
C5 0.036(5) 0.033(3) 0.038(3) 0.017(3) 0.009(3) 0.007(3)
C6 0.026(4) 0.031(3) 0.035(3) 0.013(3) 0.000(3) 0.006(3)
C7 0.038(5) 0.062(4) 0.057(4) 0.039(4) 0.006(4) 0.019(4)
C8 0.052(7) 0.119(9) 0.053(5) 0.029(6) 0.011(5) -0.023(6)
C9 0.040(5) 0.042(4) 0.054(4) 0.031(3) 0.010(3) 0.007(3)
C10 0.047(5) 0.048(4) 0.048(4) 0.031(3) 0.013(4) 0.016(4)
O1 0.031(3) 0.051(3) 0.051(3) 0.032(2) 0.004(2) 0.003(2)
O2 0.076(5) 0.068(4) 0.058(3) 0.043(3) 0.004(3) 0.017(3)
O3 0.104(5) 0.039(3) 0.046(3) 0.019(2) 0.009(3) 0.018(3)
O4 0.029(3) 0.064(3) 0.053(3) 0.036(2) 0.009(2) 0.018(2)
O5 0.074(6) 0.138(6) 0.058(4) 0.050(4) -0.015(4) -0.011(5)
O6 0.074(6) 0.101(5) 0.065(4) -0.004(4) 0.005(4) 0.010(5)
Br1 0.0284(6) 0.0633(5) 0.0693(6) 0.0410(4) 0.0049(4) 0.0121(4)
Br2 0.0399(6) 0.0626(5) 0.0631(5) 0.0415(4) 0.0176(4) 0.0141(4)

loop_
_atom_type_symbol
_atom_type_description
_atom_type_scat_dispersion_real
_atom_type_scat_dispersion_imag
_atom_type_scat_source
C C 0.0033 0.0016 'International Tables Vol C Tables 4.2.6.8 and 6.1.1.4'
H H 0.0000 0.0000 'International Tables Vol C Tables 4.2.6.8 and 6.1.1.4'
O O 0.0106 0.0060 'International Tables Vol C Tables 4.2.6.8 and 6.1.1.4'
Br Br -0.2901 2.4595 'International Tables Vol C Tables 4.2.6.8 and 6.1.1.4'

loop_
_geom_angle_atom_site_label_1
_geom_angle_atom_site_label_2
_geom_angle_atom_site_label_3
_geom_angle
_geom_angle_site_symmetry_1
_geom_angle_site_symmetry_3
_geom_angle_publ_flag
C6 C1 C2 119.6(6) . . ?
O1 C2 C1 124.6(6) . . ?
O1 C2 C3 115.5(6) . . ?
C1 C2 C3 119.8(6) . . ?
C4 C3 C2 119.1(7) . . ?
C4 C3 Br1 120.6(5) . . ?
C2 C3 Br1 120.1(5) . . ?
C5 C4 C3 121.4(6) . . ?
C4 C5 C6 120.3(6) . . ?
C4 C5 Br2 119.9(5) . . ?
C6 C5 Br2 119.7(6) . . ?
O4 C6 C1 124.8(6) . . ?
O4 C6 C5 115.6(6) . . ?
C1 C6 C5 119.6(7) . . ?
O4 C7 C8 112.4(8) . . ?
O6 C8 O5 123.3(10) . . ?
O6 C8 C7 121.5(10) . . ?
O5 C8 C7 115.1(12) . . ?
O1 C9 C10 115.6(5) . . ?
O2 C10 O3 124.7(7) . . ?
O2 C10 C9 122.1(6) . . ?
O3 C10 C9 113.2(6) . . ?
C2 O1 C9 119.4(6) . . ?
C10 O3 C11' 114.9(9) . . ?
C10 O3 C11 116.8(8) . . ?
C11' O3 C11 26.1(10) . . ?
C6 O4 C7 120.9(5) . . ?
C8 O5 C12' 110.5(13) . . ?
C8 O6 C12 106.2(14) . . ?

loop_
_geom_bond_atom_site_label_1
_geom_bond_atom_site_label_2
_geom_bond_distance
_geom_bond_site_symmetry_2
_geom_bond_publ_flag
C1 C6 1.369(9) . ?
C1 C2 1.403(10) . ?
C2 O1 1.362(8) . ?
C2 C3 1.405(9) . ?
C3 C4 1.364(9) . ?
C3 Br1 1.881(7) . ?
C4 C5 1.358(10) . ?
C5 C6 1.406(9) . ?
C5 Br2 1.886(6) . ?
C6 O4 1.345(8) . ?
C7 O4 1.439(8) . ?
C7 C8 1.478(13) . ?
C8 O6 1.249(14) . ?
C8 O5 1.260(14) . ?
C9 O1 1.430(8) . ?
C9 C10 1.500(10) . ?
C10 O2 1.197(8) . ?
C10 O3 1.324(8) . ?
C11 O3 1.500(19) . ?
C11' O3 1.458(19) . ?
O5 C12' 1.54(2) . ?
O6 C12 1.47(3) . ?

loop_
_geom_torsion_atom_site_label_1
_geom_torsion_atom_site_label_2
_geom_torsion_atom_site_label_3
_geom_torsion_atom_site_label_4
_geom_torsion
_geom_torsion_site_symmetry_1
_geom_torsion_site_symmetry_2
_geom_torsion_site_symmetry_3
_geom_torsion_site_symmetry_4
_geom_torsion_publ_flag
C6 C1 C2 O1 -179.5(5) . . . . ?
C6 C1 C2 C3 2.1(9) . . . . ?
O1 C2 C3 C4 179.5(5) . . . . ?
C1 C2 C3 C4 -2.0(9) . . . . ?
O1 C2 C3 Br1 2.9(8) . . . . ?
C1 C2 C3 Br1 -178.6(4) . . . . ?
C2 C3 C4 C5 1.1(9) . . . . ?
Br1 C3 C4 C5 177.7(5) . . . . ?
C3 C4 C5 C6 -0.3(9) . . . . ?
C3 C4 C5 Br2 -177.2(5) . . . . ?
C2 C1 C6 O4 179.3(5) . . . . ?
C2 C1 C6 C5 -1.3(9) . . . . ?
C4 C5 C6 O4 179.8(6) . . . . ?
Br2 C5 C6 O4 -3.3(7) . . . . ?
C4 C5 C6 C1 0.4(9) . . . . ?
Br2 C5 C6 C1 177.3(5) . . . . ?
O4 C7 C8 O6 16.3(12) . . . . ?
O4 C7 C8 O5 -164.1(8) . . . . ?
O1 C9 C10 O2 177.7(7) . . . . ?
O1 C9 C10 O3 -0.3(10) . . . . ?
C1 C2 O1 C9 7.0(9) . . . . ?
C3 C2 O1 C9 -174.6(6) . . . . ?
C10 C9 O1 C2 75.0(8) . . . . ?
O2 C10 O3 C11' -15(2) . . . . ?
C9 C10 O3 C11' 162.7(19) . . . . ?
O2 C10 O3 C11 13.7(18) . . . . ?
C9 C10 O3 C11 -168.3(15) . . . . ?
C1 C6 O4 C7 -2.9(9) . . . . ?
C5 C6 O4 C7 177.7(6) . . . . ?
C8 C7 O4 C6 -81.2(9) . . . . ?
O6 C8 O5 C12' -6.4(15) . . . . ?
C7 C8 O5 C12' 174.1(11) . . . . ?
O5 C8 O6 C12 -1.1(17) . . . . ?
C7 C8 O6 C12 178.4(13) . . . . ?
